data_1554827
loop_
_publ_author_name
'Farinone, Marco'
'Cybi\'nska, Joanna'
'Pawlicki, Mi\/losz'

_publ_section_title
;
 A controlled blue-shift in meso-nitrogen aryl fused DIPY and BODIPY
 skeletons
;
_journal_issue 16
_journal_name_full 'Organic Chemistry Frontiers'
_journal_page_first 2825
_journal_paper_doi 10.1039/C9QO00294D
_journal_volume 6
_journal_year 2019
_chemical_formula_moiety 'C17 H14 B F2 N3 O2, C2 H3 N'
_chemical_formula_sum 'C19 H17 B F2 N4 O2'
_chemical_formula_weight 382.17
_space_group_crystal_system triclinic
_space_group_IT_number 2
_space_group_name_Hall '-P 1'
_space_group_name_H-M_alt 'P -1'
_atom_sites_solution_hydrogens geom
_atom_sites_solution_primary dual
_audit_creation_date 2019-01-22
_audit_creation_method
;
Olex2 1.2
(compiled 2018.05.29 svn.r3508 for OlexSys, GUI svn.r5506)
;
_audit_update_record
;
2019-02-12 deposited with the CCDC.	2019-04-25 downloaded from the CCDC.
;
_cell_angle_alpha 93.791(5)
_cell_angle_beta 100.927(5)
_cell_angle_gamma 98.538(5)
_cell_formula_units_Z 2
_cell_length_a 7.1859(4)
_cell_length_b 12.0427(7)
_cell_length_c 12.0895(9)
_cell_measurement_reflns_used 1917
_cell_measurement_temperature 100.00(10)
_cell_measurement_theta_max 28.5860
_cell_measurement_theta_min 2.2710
_cell_volume 1011.05(11)
_computing_cell_refinement 'CrysAlisPro 1.171.38.46 (Rigaku OD, 2015)'
_computing_data_collection 'CrysAlisPro 1.171.38.46 (Rigaku OD, 2015)'
_computing_data_reduction 'CrysAlisPro 1.171.38.46 (Rigaku OD, 2015)'
_computing_molecular_graphics 'Olex2 (Dolomanov et al., 2009)'
_computing_publication_material 'Olex2 (Dolomanov et al., 2009)'
_computing_structure_refinement 'ShelXL (Sheldrick, 2015)'
_computing_structure_solution 'ShelXT (Sheldrick, 2015)'
_diffrn_ambient_environment N~2~
_diffrn_ambient_temperature 100.00(10)
_diffrn_detector 'CCD plate'
_diffrn_detector_area_resol_mean 10.3456
_diffrn_detector_type Ruby
_diffrn_measured_fraction_theta_full 1.000
_diffrn_measured_fraction_theta_max 0.862
_diffrn_measurement_details
;
List of Runs (angles in degrees, time in seconds):

  # Type    Start    End  Width  t~exp~   \w     \q     \k     \f   Frames
#--------------------------------------------------------------------------
  1  \w      1.00  94.00   1.00    7.50    --   15.81  77.00 -90.00   93
  2  \w     -7.00  97.00   1.00    7.50    --   15.81  77.00 150.00  104
  3  \w    -56.00  44.00   1.00    7.50    --  -16.75  77.00  30.00  100
;
_diffrn_measurement_device 'four-circle diffractometer'
_diffrn_measurement_device_type 'Xcalibur, Ruby'
_diffrn_measurement_method '\w scans'
_diffrn_orient_matrix_type 'CrysAlisPro convention (1999,Acta A55,543-557)'
_diffrn_orient_matrix_UB_11 0.0050883000
_diffrn_orient_matrix_UB_12 -0.0579359000
_diffrn_orient_matrix_UB_13 0.0045796000
_diffrn_orient_matrix_UB_21 -0.1012144000
_diffrn_orient_matrix_UB_22 -0.0135059000
_diffrn_orient_matrix_UB_23 -0.0180686000
_diffrn_orient_matrix_UB_31 0.0107902000
_diffrn_orient_matrix_UB_32 -0.0064846000
_diffrn_orient_matrix_UB_33 -0.0570708000
_diffrn_radiation_monochromator graphite
_diffrn_radiation_probe x-ray
_diffrn_radiation_type MoK\a
_diffrn_radiation_wavelength 0.71073
_diffrn_reflns_av_R_equivalents 0.0210
_diffrn_reflns_av_unetI/netI 0.0511
_diffrn_reflns_Laue_measured_fraction_full 1.000
_diffrn_reflns_Laue_measured_fraction_max 0.862
_diffrn_reflns_limit_h_max 7
_diffrn_reflns_limit_h_min -9
_diffrn_reflns_limit_k_max 11
_diffrn_reflns_limit_k_min -16
_diffrn_reflns_limit_l_max 16
_diffrn_reflns_limit_l_min -15
_diffrn_reflns_number 6891
_diffrn_reflns_point_group_measured_fraction_full 1.000
_diffrn_reflns_point_group_measured_fraction_max 0.862
_diffrn_reflns_theta_full 25.242
_diffrn_reflns_theta_max 28.762
_diffrn_reflns_theta_min 1.718
_diffrn_source 'fine-focus sealed X-ray tube'
_diffrn_source_type 'Enhance (Mo) X-ray Source'
_exptl_absorpt_coefficient_mu 0.095
_exptl_absorpt_correction_T_max 1.00000
_exptl_absorpt_correction_T_min 0.98339
_exptl_absorpt_correction_type multi-scan
_exptl_absorpt_process_details
;
CrysAlisPro 1.171.38.46 (Rigaku Oxford Diffraction, 2015)
Empirical absorption correction using spherical harmonics,
 implemented in SCALE3 ABSPACK scaling algorithm.
;
_exptl_crystal_colour 'clear light yellow'
_exptl_crystal_colour_lustre clear
_exptl_crystal_colour_modifier light
_exptl_crystal_colour_primary yellow
_exptl_crystal_density_diffrn 1.255
_exptl_crystal_description irregular
_exptl_crystal_F_000 396
_exptl_crystal_size_max 0.568
_exptl_crystal_size_mid 0.251
_exptl_crystal_size_min 0.136
_refine_diff_density_max 0.313
_refine_diff_density_min -0.225
_refine_diff_density_rms 0.052
_refine_ls_extinction_method none
_refine_ls_goodness_of_fit_ref 1.018
_refine_ls_hydrogen_treatment constr
_refine_ls_matrix_type full
_refine_ls_number_parameters 256
_refine_ls_number_reflns 4547
_refine_ls_number_restraints 0
_refine_ls_restrained_S_all 1.018
_refine_ls_R_factor_all 0.0683
_refine_ls_R_factor_gt 0.0479
_refine_ls_shift/su_max 0.000
_refine_ls_shift/su_mean 0.000
_refine_ls_structure_factor_coef Fsqd
_refine_ls_weighting_details 'w=1/[\s^2^(Fo^2^)+(0.0600P)^2^+0.1304P] where P=(Fo^2^+2Fc^2^)/3'
_refine_ls_weighting_scheme calc
_refine_ls_wR_factor_gt 0.1168
_refine_ls_wR_factor_ref 0.1299
_reflns_Friedel_coverage 0.000
_reflns_number_gt 3331
_reflns_number_total 4547
_reflns_threshold_expression 'I > 2\s(I)'
_cod_data_source_file c9qo00294d17.cif
_cod_data_source_block mf006
_cod_database_code 1554827
_shelx_shelxl_version_number 2018/1
_shelx_space_group_comment
;
The symmetry employed for this shelxl refinement is uniquely defined
by the following loop, which should always be used as a source of
symmetry information in preference to the above space-group names.
They are only intended as comments.
;
_reflns_odcompleteness_completeness 99.98
_reflns_odcompleteness_iscentric 1
_reflns_odcompleteness_theta 26.32
_olex2_refinement_description
;
1. Others
 Fixed Uiso: H005(0.018) H00G(0.02) H00I(0.022) H00K(0.023) H00L(0.023)
 H00M(0.024) H00N(0.025) H00P(0.029) H00A(0.033) H00B(0.033) H00C(0.033)
 H00D(0.04) H00E(0.04) H00F(0.04) H00H(0.078) H00J(0.078) H00O(0.078)
 Fixed X: H005(0.297272) H00G(0.219505) H00I(0.282855) H00K(0.12532)
 H00L(0.346411) H00M(0.367631) H00N(0.458106) H00P(0.44936) H00A(0.060139)
 H00B(0.27346) H00C(0.108082) H00D(0.130806) H00E(0.007771) H00F(0.221522)
 H00H(0.092691) H00J(0.305871) H00O(0.252564)
 Fixed Y: H005(0.67549) H00G(0.571343) H00I(0.280342) H00K(0.231761)
 H00L(0.405719) H00M(0.873306) H00N(0.888587) H00P(1.005015) H00A(0.533312)
 H00B(0.519202) H00C(0.45959) H00D(0.050216) H00E(0.105119) H00F(0.09499)
 H00H(0.835505) H00J(0.895602) H00O(0.764978)
 Fixed Z: H005(0.524767) H00G(0.671214) H00I(0.227543) H00K(0.616665)
 H00L(0.08106) H00M(0.4603) H00N(0.144014) H00P(0.317573) H00A(0.810552)
 H00B(0.856998) H00C(0.911042) H00D(0.385991) H00E(0.461728) H00F(0.512324)
 H00H(0.859722) H00J(0.902204) H00O(0.905425)
;
_olex2_submission_special_instructions 'No special instructions were received'
_oxdiff_exptl_absorpt_empirical_details
;
Empirical correction (ABSPACK) includes:
- Absorption correction using spherical harmonics
- Frame scaling
;
_oxdiff_exptl_absorpt_empirical_full_max 1.053
_oxdiff_exptl_absorpt_empirical_full_min 0.966

loop_
_space_group_symop_operation_xyz
'x, y, z'
'-x, -y, -z'

loop_
_atom_site_label
_atom_site_type_symbol
_atom_site_fract_x
_atom_site_fract_y
_atom_site_fract_z
_atom_site_U_iso_or_equiv
_atom_site_adp_type
_atom_site_occupancy
_atom_site_site_symmetry_order
_atom_site_calc_flag
_atom_site_refinement_flags_posn
F001 F 0.19873(14) 0.65114(8) 0.05183(8) 0.0239(3) Uani 1 1 d .
F002 F 0.52045(15) 0.65924(8) 0.07805(9) 0.0250(3) Uani 1 1 d .
O003 O 0.11909(17) 0.38499(10) 0.76290(10) 0.0210(3) Uani 1 1 d .
O004 O 0.19661(18) 0.21598(10) 0.41100(10) 0.0228(3) Uani 1 1 d .
N005 N 0.29172(19) 0.61750(11) 0.47803(11) 0.0153(3) Uani 1 1 d .
H005 H 0.297272 0.675490 0.524767 0.018 Uiso 1 1 calc R
N006 N 0.3472(2) 0.54042(11) 0.19277(12) 0.0163(3) Uani 1 1 d .
N007 N 0.3926(2) 0.74942(12) 0.22577(12) 0.0173(3) Uani 1 1 d .
N008 N 0.2876(2) 0.79451(13) 0.66102(14) 0.0281(4) Uani 1 1 d .
C00A C 0.2515(2) 0.51136(14) 0.51465(14) 0.0148(3) Uani 1 1 d .
C00B C 0.3225(2) 0.63502(14) 0.37374(14) 0.0154(3) Uani 1 1 d .
C00C C 0.2458(2) 0.41362(14) 0.44202(14) 0.0158(3) Uani 1 1 d .
C00D C 0.2837(2) 0.42776(14) 0.33108(14) 0.0165(4) Uani 1 1 d .
C00E C 0.3178(2) 0.53915(14) 0.30193(14) 0.0157(3) Uani 1 1 d .
C00F C 0.1650(2) 0.40161(14) 0.66010(14) 0.0172(4) Uani 1 1 d .
C00G C 0.2128(2) 0.50589(14) 0.62427(14) 0.0163(3) Uani 1 1 d .
H00G H 0.219505 0.571343 0.671214 0.020 Uiso 1 1 calc R
C00H C 0.1977(2) 0.30754(14) 0.48430(15) 0.0175(4) Uani 1 1 d .
C00I C 0.2964(2) 0.35864(15) 0.23488(14) 0.0186(4) Uani 1 1 d .
H00I H 0.282855 0.280342 0.227543 0.022 Uiso 1 1 calc R
C00J C 0.3615(2) 0.74410(14) 0.33544(14) 0.0160(3) Uani 1 1 d .
C00K C 0.1575(2) 0.30159(14) 0.59059(15) 0.0188(4) Uani 1 1 d .
H00K H 0.125320 0.231761 0.616665 0.023 Uiso 1 1 calc R
C00L C 0.3331(2) 0.42999(14) 0.15337(15) 0.0188(4) Uani 1 1 d .
H00L H 0.346411 0.405719 0.081060 0.023 Uiso 1 1 calc R
C00M C 0.3815(2) 0.85309(14) 0.38709(15) 0.0200(4) Uani 1 1 d .
H00M H 0.367631 0.873306 0.460300 0.024 Uiso 1 1 calc R
C00N C 0.4318(2) 0.86085(14) 0.21036(15) 0.0206(4) Uani 1 1 d .
H00N H 0.458106 0.888587 0.144014 0.025 Uiso 1 1 calc R
C00O C 0.2610(3) 0.80954(15) 0.75031(17) 0.0251(4) Uani 1 1 d .
C00P C 0.4269(3) 0.92660(15) 0.30716(16) 0.0238(4) Uani 1 1 d .
H00P H 0.449360 1.005015 0.317573 0.029 Uiso 1 1 calc R
C00Q C 0.1421(3) 0.48227(15) 0.84186(15) 0.0218(4) Uani 1 1 d .
H00A H 0.060139 0.533312 0.810552 0.033 Uiso 1 1 calc GR
H00B H 0.273460 0.519202 0.856998 0.033 Uiso 1 1 calc GR
H00C H 0.108082 0.459590 0.911042 0.033 Uiso 1 1 calc GR
C00R C 0.1340(3) 0.10766(15) 0.44561(17) 0.0268(4) Uani 1 1 d .
H00D H 0.130806 0.050216 0.385991 0.040 Uiso 1 1 calc GR
H00E H 0.007771 0.105119 0.461728 0.040 Uiso 1 1 calc GR
H00F H 0.221522 0.094990 0.512324 0.040 Uiso 1 1 calc GR
B00S B 0.3662(3) 0.64995(17) 0.13279(17) 0.0187(4) Uani 1 1 d .
C00U C 0.2250(4) 0.8280(2) 0.86411(18) 0.0521(7) Uani 1 1 d .
H00H H 0.092691 0.835505 0.859722 0.078 Uiso 1 1 calc GR
H00J H 0.305871 0.895602 0.902204 0.078 Uiso 1 1 calc GR
H00O H 0.252564 0.764978 0.905425 0.078 Uiso 1 1 calc GR

loop_
_atom_site_aniso_label
_atom_site_aniso_U_11
_atom_site_aniso_U_22
_atom_site_aniso_U_33
_atom_site_aniso_U_23
_atom_site_aniso_U_13
_atom_site_aniso_U_12
F001 0.0271(6) 0.0262(6) 0.0190(5) 0.0056(4) 0.0036(4) 0.0060(4)
F002 0.0292(6) 0.0272(6) 0.0241(6) 0.0050(5) 0.0171(5) 0.0059(5)
O003 0.0257(7) 0.0215(6) 0.0179(6) 0.0049(5) 0.0098(5) 0.0032(5)
O004 0.0307(7) 0.0146(6) 0.0265(7) 0.0023(5) 0.0135(6) 0.0047(5)
N005 0.0184(7) 0.0137(7) 0.0148(7) 0.0007(6) 0.0054(6) 0.0039(6)
N006 0.0177(7) 0.0179(7) 0.0151(7) 0.0013(6) 0.0071(6) 0.0042(6)
N007 0.0192(7) 0.0185(7) 0.0168(7) 0.0054(6) 0.0074(6) 0.0044(6)
N008 0.0349(10) 0.0241(9) 0.0263(9) -0.0012(7) 0.0115(7) 0.0027(7)
C00A 0.0120(8) 0.0170(8) 0.0162(8) 0.0043(7) 0.0035(6) 0.0034(6)
C00B 0.0131(8) 0.0182(8) 0.0157(8) 0.0027(7) 0.0040(6) 0.0037(6)
C00C 0.0124(8) 0.0191(9) 0.0177(8) 0.0047(7) 0.0050(6) 0.0049(6)
C00D 0.0144(8) 0.0174(8) 0.0184(8) 0.0023(7) 0.0036(7) 0.0040(7)
C00E 0.0141(8) 0.0189(9) 0.0156(8) 0.0031(7) 0.0054(6) 0.0043(6)
C00F 0.0146(8) 0.0224(9) 0.0164(8) 0.0064(7) 0.0056(7) 0.0039(7)
C00G 0.0148(8) 0.0186(8) 0.0167(8) 0.0011(7) 0.0053(7) 0.0040(7)
C00H 0.0147(9) 0.0177(9) 0.0217(9) 0.0030(7) 0.0050(7) 0.0056(7)
C00I 0.0186(9) 0.0186(9) 0.0201(9) 0.0006(7) 0.0064(7) 0.0051(7)
C00J 0.0157(8) 0.0174(8) 0.0168(8) 0.0044(7) 0.0062(7) 0.0037(6)
C00K 0.0195(9) 0.0175(8) 0.0221(9) 0.0080(7) 0.0074(7) 0.0050(7)
C00L 0.0187(9) 0.0197(9) 0.0188(9) -0.0010(7) 0.0060(7) 0.0042(7)
C00M 0.0231(9) 0.0189(9) 0.0205(9) 0.0020(7) 0.0088(7) 0.0053(7)
C00N 0.0231(9) 0.0197(9) 0.0224(9) 0.0099(8) 0.0094(7) 0.0046(7)
C00O 0.0315(11) 0.0168(9) 0.0266(10) 0.0014(8) 0.0056(8) 0.0030(8)
C00P 0.0301(10) 0.0162(9) 0.0267(10) 0.0044(8) 0.0094(8) 0.0029(7)
C00Q 0.0213(9) 0.0270(10) 0.0194(9) 0.0038(8) 0.0089(7) 0.0040(7)
C00R 0.0342(11) 0.0158(9) 0.0334(11) 0.0052(8) 0.0133(9) 0.0046(8)
B00S 0.0190(10) 0.0216(10) 0.0171(9) 0.0035(8) 0.0067(8) 0.0037(8)
C00U 0.0726(19) 0.0561(16) 0.0263(12) 0.0005(11) 0.0200(12) -0.0052(13)

loop_
_atom_type_symbol
_atom_type_description
_atom_type_scat_dispersion_real
_atom_type_scat_dispersion_imag
_atom_type_scat_source
C C 0.0033 0.0016 'International Tables Vol C Tables 4.2.6.8 and 6.1.1.4'
H H 0.0000 0.0000 'International Tables Vol C Tables 4.2.6.8 and 6.1.1.4'
B B 0.0013 0.0007 'International Tables Vol C Tables 4.2.6.8 and 6.1.1.4'
F F 0.0171 0.0103 'International Tables Vol C Tables 4.2.6.8 and 6.1.1.4'
N N 0.0061 0.0033 'International Tables Vol C Tables 4.2.6.8 and 6.1.1.4'
O O 0.0106 0.0060 'International Tables Vol C Tables 4.2.6.8 and 6.1.1.4'

loop_
_geom_angle_atom_site_label_1
_geom_angle_atom_site_label_2
_geom_angle_atom_site_label_3
_geom_angle
C00F O003 C00Q 117.36(13)
C00H O004 C00R 116.59(13)
C00A N005 H005 118.1
C00B N005 H005 118.1
C00B N005 C00A 123.88(14)
C00E N006 B00S 122.46(14)
C00L N006 C00E 105.66(14)
C00L N006 B00S 131.49(14)
C00J N007 B00S 127.49(14)
C00N N007 C00J 106.76(14)
C00N N007 B00S 125.43(14)
N005 C00A C00C 120.17(14)
N005 C00A C00G 117.59(15)
C00G C00A C00C 122.22(15)
N005 C00B C00E 116.23(15)
N005 C00B C00J 123.97(15)
C00E C00B C00J 119.79(15)
C00A C00C C00D 118.14(15)
C00A C00C C00H 116.96(15)
C00H C00C C00D 124.88(15)
C00E C00D C00C 116.82(15)
C00E C00D C00I 105.44(14)
C00I C00D C00C 137.74(16)
N006 C00E C00B 124.50(15)
N006 C00E C00D 110.79(14)
C00B C00E C00D 124.71(15)
O003 C00F C00G 124.04(15)
O003 C00F C00K 114.50(14)
C00G C00F C00K 121.46(15)
C00A C00G H00G 120.8
C00F C00G C00A 118.37(15)
C00F C00G H00G 120.8
O004 C00H C00C 114.41(14)
O004 C00H C00K 124.46(15)
C00K C00H C00C 121.12(15)
C00D C00I H00I 126.6
C00L C00I C00D 106.73(15)
C00L C00I H00I 126.6
N007 C00J C00B 117.67(14)
N007 C00J C00M 109.16(14)
C00M C00J C00B 133.14(16)
C00F C00K H00K 120.1
C00H C00K C00F 119.86(15)
C00H C00K H00K 120.1
N006 C00L C00I 111.37(15)
N006 C00L H00L 124.3
C00I C00L H00L 124.3
C00J C00M H00M 126.7
C00J C00M C00P 106.61(16)
C00P C00M H00M 126.7
N007 C00N H00N 124.9
N007 C00N C00P 110.28(15)
C00P C00N H00N 124.9
N008 C00O C00U 179.4(2)
C00M C00P H00P 126.4
C00N C00P C00M 107.19(16)
C00N C00P H00P 126.4
O003 C00Q H00A 109.5
O003 C00Q H00B 109.5
O003 C00Q H00C 109.5
H00A C00Q H00B 109.5
H00A C00Q H00C 109.5
H00B C00Q H00C 109.5
O004 C00R H00D 109.5
O004 C00R H00E 109.5
O004 C00R H00F 109.5
H00D C00R H00E 109.5
H00D C00R H00F 109.5
H00E C00R H00F 109.5
F001 B00S N006 110.12(15)
F001 B00S N007 109.59(14)
F002 B00S F001 108.07(15)
F002 B00S N006 111.59(14)
F002 B00S N007 110.87(15)
N006 B00S N007 106.60(14)
C00O C00U H00H 109.5
C00O C00U H00J 109.5
C00O C00U H00O 109.5
H00H C00U H00J 109.5
H00H C00U H00O 109.5
H00J C00U H00O 109.5

loop_
_geom_bond_atom_site_label_1
_geom_bond_atom_site_label_2
_geom_bond_distance
F001 B00S 1.402(2)
F002 B00S 1.390(2)
O003 C00F 1.3645(19)
O003 C00Q 1.430(2)
O004 C00H 1.366(2)
O004 C00R 1.431(2)
N005 H005 0.8600
N005 C00A 1.388(2)
N005 C00B 1.345(2)
N006 C00E 1.376(2)
N006 C00L 1.365(2)
N006 B00S 1.547(2)
N007 C00J 1.390(2)
N007 C00N 1.362(2)
N007 B00S 1.552(2)
N008 C00O 1.139(2)
C00A C00C 1.412(2)
C00A C00G 1.409(2)
C00B C00E 1.390(2)
C00B C00J 1.428(2)
C00C C00D 1.434(2)
C00C C00H 1.426(2)
C00D C00E 1.408(2)
C00D C00I 1.410(2)
C00F C00G 1.372(2)
C00F C00K 1.411(2)
C00G H00G 0.9300
C00H C00K 1.374(2)
C00I H00I 0.9300
C00I C00L 1.386(2)
C00J C00M 1.391(2)
C00K H00K 0.9300
C00L H00L 0.9300
C00M H00M 0.9300
C00M C00P 1.404(2)
C00N H00N 0.9300
C00N C00P 1.378(2)
C00O C00U 1.456(3)
C00P H00P 0.9300
C00Q H00A 0.9600
C00Q H00B 0.9600
C00Q H00C 0.9600
C00R H00D 0.9600
C00R H00E 0.9600
C00R H00F 0.9600
C00U H00H 0.9600
C00U H00J 0.9600
C00U H00O 0.9600

loop_
_smtbx_masks_void_nr
_smtbx_masks_void_average_x
_smtbx_masks_void_average_y
_smtbx_masks_void_average_z
_smtbx_masks_void_volume
_smtbx_masks_void_count_electrons
1 0.000 0.000 0.000 182.8 52.1
